data_4310710
loop_
_publ_author_name
'Gilles Lemercier'
'Etienne Mulliez'
'Chantal Brouca-Cabarrecq'
'Fran\,coise Dahan'
'Jean-Pierre Tuchagues'

_publ_contact_author
;
       Pr Jean-Pierre Tuchagues
       Laboratoire de Chimie de Coordination du CNRS
       205 Route de Narbonne
       31077 Toulouse Cedex
       France
;
_publ_contact_author_email tuchague@lcctoul.lcc-toulouse.fr
_publ_contact_author_fax '(33) 0561553003'
_publ_contact_author_phone '(33) 0561333154'
_publ_section_title
;
 Iron(II) Carboxylate Complexes Based on a Tetraimidazole Ligand as Models
 of the Photosynthetic Non-Heme Ferrous Sites: Synthesis, Crystal
 Structure, and M\"ossbauer and Magnetic Studies
;
_journal_name_full 'Inorganic Chemistry'
_journal_page_first 2105
_journal_page_last 2113
_journal_paper_doi 10.1021/ic034907k
_journal_volume 43
_journal_year 2004
_chemical_formula_sum 'C23 H23 Cl Fe N8 O6'
_chemical_formula_weight 598.79
_chemical_name_systematic
; 
 ? 
;
_space_group_IT_number 61
_symmetry_cell_setting orthorhombic
_symmetry_Int_Tables_number 61
_symmetry_space_group_name_Hall '-P 2ac 2ab'
_symmetry_space_group_name_H-M 'P b c a'
_atom_sites_solution_hydrogens geom
_atom_sites_solution_primary direct
_atom_sites_solution_secondary difmap
_audit_creation_method SHELXL-97
_cell_angle_alpha 90.00
_cell_angle_beta 90.00
_cell_angle_gamma 90.00
_cell_formula_units_Z 8
_cell_length_a 10.8947(13)
_cell_length_b 20.343(2)
_cell_length_c 22.833(3)
_cell_measurement_reflns_used 25
_cell_measurement_temperature 293(2)
_cell_measurement_theta_max 18.1
_cell_measurement_theta_min 8.1
_cell_volume 5060.5(10)
_computing_cell_refinement CAD4-EXPRESS
_computing_data_collection CAD4-EXPRESS
_computing_data_reduction 'MolEN (Fair, 1990)'
_computing_molecular_graphics 'ZORTEP (Zolnai, 1996)'
_computing_structure_refinement 'SHELXL-97 (Sheldrick, 1997)'
_computing_structure_solution 'SHELXS-97 (Sheldrick, 1990)'
_diffrn_ambient_temperature 293(2)
_diffrn_measured_fraction_theta_full 0.904
_diffrn_measured_fraction_theta_max 0.904
_diffrn_measurement_device_type 'Enraf-Nonius CAD4'
_diffrn_measurement_method \w-2\q
_diffrn_radiation_monochromator graphite
_diffrn_radiation_source 'fine-focus sealed tube'
_diffrn_radiation_type MoK\a
_diffrn_radiation_wavelength 0.71073
_diffrn_reflns_av_R_equivalents 0.0000
_diffrn_reflns_av_sigmaI/netI 0.0465
_diffrn_reflns_limit_h_max 13
_diffrn_reflns_limit_h_min 0
_diffrn_reflns_limit_k_max 25
_diffrn_reflns_limit_k_min 0
_diffrn_reflns_limit_l_max 29
_diffrn_reflns_limit_l_min 0
_diffrn_reflns_number 5493
_diffrn_reflns_theta_full 26.96
_diffrn_reflns_theta_max 26.96
_diffrn_reflns_theta_min 1.78
_diffrn_standards_decay_% -5.3
_diffrn_standards_interval_time 120
_diffrn_standards_number 3
_exptl_absorpt_coefficient_mu 0.759
_exptl_absorpt_correction_T_max 0.9999
_exptl_absorpt_correction_T_min 0.9210
_exptl_absorpt_correction_type psi-scan
_exptl_absorpt_process_details
;
[c.f. North, A.C.T., Phillips, D.C. and Mathews, F.S. Acta Cryst.
(1968), A24, 351-359]
;
_exptl_crystal_colour Translucid
_exptl_crystal_density_diffrn 1.572
_exptl_crystal_density_method 'not measured'
_exptl_crystal_description Plate
_exptl_crystal_F_000 2464
_exptl_crystal_size_max 0.50
_exptl_crystal_size_mid 0.50
_exptl_crystal_size_min 0.10
_refine_diff_density_max 0.438
_refine_diff_density_min -0.376
_refine_diff_density_rms 0.064
_refine_ls_extinction_method none
_refine_ls_goodness_of_fit_ref 0.847
_refine_ls_hydrogen_treatment mixed
_refine_ls_matrix_type full
_refine_ls_number_parameters 379
_refine_ls_number_reflns 5493
_refine_ls_number_restraints 0
_refine_ls_restrained_S_all 0.847
_refine_ls_R_factor_all 0.0431
_refine_ls_R_factor_gt 0.0383
_refine_ls_shift/su_max 0.001
_refine_ls_shift/su_mean 0.000
_refine_ls_structure_factor_coef Fsqd
_refine_ls_weighting_details 'w=1/[\s^2^(Fo^2^)+(0.0554P)^2^+0.0000P] where P=(Fo^2^+2Fc^2^)/3'
_refine_ls_weighting_scheme calc
_refine_ls_wR_factor_gt 0.0927
_refine_ls_wR_factor_ref 0.0931
_reflns_number_gt 3455
_reflns_number_total 5493
_reflns_threshold_expression >2sigma(I)
_cod_data_source_file ic034907ksi20030731_091201_1.cif
_cod_data_source_block (1)
_cod_depositor_comments
;
The following automatic conversions were performed:
'_symmetry_cell_setting' value 'Orthorhombic' changed to 'orthorhombic'
according to '/home/saulius/struct/CIF-dictionaries/cif_core.dic'
dictionary named 'cif_core.dic' version 2.4.1 from 2010-06-29.

Automatic conversion script
Id: cif_fix_enum 1527 2010-12-29 10:47:43Z saulius 

The following automatic conversions were performed:

'_exptl_absorpt_correction_type' tag value 'Psi-scans' was replaced
with 'psi-scan' value.

Automatic conversion script
Id: cif_fix_values 1646 2011-03-28 12:23:43Z adriana 

The following automatic conversions were performed:

'_refine_ls_weighting_scheme' value 'calc
w=1/[\s^2^(Fo^2^)+(0.0554P)^2^+0.0000P] where P=(Fo^2^+2Fc^2^)/3' was
changed to 'calc'. New tag '_refine_ls_weighting_details' was
created. The value of the new tag was set to
'w=1/[\s^2^(Fo^2^)+(0.0554P)^2^+0.0000P] where P=(Fo^2^+2Fc^2^)/3'.

Automatic conversion script
Id: cif_fix_values 3143 2015-03-26 13:38:13Z robertas 
;
_cod_original_cell_volume 5060.6(11)
_cod_database_code 4310710

loop_
_symmetry_equiv_pos_as_xyz
'x, y, z'
'x+1/2, -y+1/2, -z'
'-x, y+1/2, -z+1/2'
'-x+1/2, -y, z+1/2'
'-x, -y, -z'
'-x-1/2, y-1/2, z'
'x, -y-1/2, z-1/2'
'x-1/2, y, -z-1/2'

loop_
_atom_site_label
_atom_site_type_symbol
_atom_site_fract_x
_atom_site_fract_y
_atom_site_fract_z
_atom_site_U_iso_or_equiv
_atom_site_adp_type
_atom_site_occupancy
_atom_site_calc_flag
_atom_site_refinement_flags
_atom_site_disorder_assembly
_atom_site_disorder_group
Fe Fe 0.68008(3) 0.211678(14) 0.376322(12) 0.02843(9) Uani 1 d . . .
N1 N 0.85190(17) 0.22109(9) 0.32845(8) 0.0338(4) Uani 1 d . . .
C1 C 0.8737(2) 0.26329(12) 0.28528(10) 0.0405(5) Uani 1 d . . .
H1 H 0.8140 0.2873 0.2656 0.045 Uiso 1 calc R . .
N5 N 0.99333(18) 0.26602(11) 0.27443(9) 0.0430(5) Uani 1 d . . .
H5A H 1.0278 0.2908 0.2488 0.047 Uiso 1 calc R . .
C2 C 1.0527(2) 0.22316(13) 0.31051(12) 0.0485(6) Uani 1 d . . .
H2 H 1.1366 0.2148 0.3120 0.053 Uiso 1 calc R . .
C3 C 0.96313(19) 0.19507(10) 0.34409(9) 0.0296(4) Uani 1 d . . .
C4 C 0.9722(2) 0.14308(11) 0.39048(10) 0.0358(5) Uani 1 d . . .
H4A H 0.9366 0.1028 0.3753 0.039 Uiso 1 calc R . .
H4B H 1.0583 0.1346 0.3982 0.039 Uiso 1 calc R . .
C5 C 0.9104(2) 0.15935(10) 0.44731(9) 0.0318(4) Uani 1 d . . .
N2 N 0.78756(16) 0.17858(8) 0.44687(7) 0.0286(4) Uani 1 d . . .
C6 C 0.7569(2) 0.18543(11) 0.50326(9) 0.0338(5) Uani 1 d . . .
N6 N 0.85437(18) 0.17275(9) 0.53730(8) 0.0358(4) Uani 1 d . . .
H6A H 0.8555 0.1749 0.5749 0.039 Uiso 1 calc R . .
C7 C 0.9511(2) 0.15586(12) 0.50290(10) 0.0426(5) Uani 1 d . . .
H7 H 1.0295 0.1443 0.5152 0.047 Uiso 1 calc R . .
C8 C 0.6391(3) 0.20827(13) 0.52597(11) 0.0477(6) Uani 1 d . . .
H8B H 0.6400 0.2559 0.5275 0.052 Uiso 1 calc R . .
H8C H 0.6294 0.1923 0.5657 0.052 Uiso 1 calc R . .
C9 C 0.5301(2) 0.18643(11) 0.49029(10) 0.0386(5) Uani 1 d . . .
N3 N 0.52887(17) 0.18624(9) 0.43144(8) 0.0340(4) Uani 1 d . . .
C10 C 0.4190(2) 0.15908(11) 0.41521(10) 0.0358(5) Uani 1 d . . .
C11 C 0.3537(3) 0.14304(14) 0.46369(12) 0.0515(6) Uani 1 d . . .
H11 H 0.2762 0.1239 0.4648 0.057 Uiso 1 calc R . .
N7 N 0.42400(18) 0.16048(10) 0.51011(9) 0.0441(5) Uani 1 d . . .
H7A H 0.4042 0.1558 0.5463 0.048 Uiso 1 calc R . .
C12 C 0.3877(2) 0.14917(14) 0.35251(12) 0.0491(6) Uani 1 d . . .
H12A H 0.3724 0.1916 0.3346 0.054 Uiso 1 calc R . .
H12B H 0.3126 0.1237 0.3499 0.054 Uiso 1 calc R . .
C13 C 0.4881(2) 0.11403(11) 0.31832(10) 0.0354(5) Uani 1 d . . .
C14 C 0.4840(2) 0.06023(13) 0.28449(11) 0.0457(6) Uani 1 d . . .
H14 H 0.4157 0.0340 0.2771 0.050 Uiso 1 calc R . .
N8 N 0.6008(2) 0.05145(11) 0.26291(10) 0.0531(5) Uani 1 d . . .
H8A H 0.6248 0.0212 0.2392 0.058 Uiso 1 calc R . .
C15 C 0.6675(2) 0.09805(13) 0.28560(11) 0.0454(6) Uani 1 d . . .
H15 H 0.7510 0.1021 0.2779 0.050 Uiso 1 calc R . .
N4 N 0.60842(17) 0.13906(9) 0.32014(8) 0.0353(4) Uani 1 d . . .
O1 O 0.60381(15) 0.29663(8) 0.33245(7) 0.0388(4) Uani 1 d . . .
O2 O 0.70670(15) 0.31780(8) 0.41203(7) 0.0398(4) Uani 1 d . . .
C16 C 0.64805(19) 0.33801(10) 0.36789(9) 0.0307(4) Uani 1 d . . .
C17 C 0.6290(3) 0.40990(13) 0.35745(12) 0.0502(6) Uani 1 d . . .
H17A H 0.6494 0.4197 0.3170 0.055 Uiso 1 calc R . .
H17B H 0.5428 0.4201 0.3630 0.055 Uiso 1 calc R . .
C18 C 0.7030(2) 0.45296(11) 0.39629(10) 0.0345(5) Uani 1 d . . .
C19 C 0.8274(3) 0.46206(14) 0.38525(12) 0.0521(6) Uani 1 d . . .
H19 H 0.8627 0.4440 0.3518 0.057 Uiso 1 calc R . .
C20 C 0.8994(3) 0.49820(15) 0.42423(13) 0.0611(7) Uani 1 d . . .
H20 H 0.9826 0.5042 0.4168 0.067 Uiso 1 calc R . .
C21 C 0.8463(3) 0.52539(15) 0.47437(13) 0.0594(7) Uani 1 d . . .
H21 H 0.8939 0.5496 0.5004 0.065 Uiso 1 calc R . .
C22 C 0.7216(3) 0.51614(14) 0.48531(12) 0.0526(6) Uani 1 d . . .
H22 H 0.6860 0.5341 0.5187 0.058 Uiso 1 calc R . .
C23 C 0.6503(2) 0.48008(11) 0.44628(10) 0.0390(5) Uani 1 d . . .
H23 H 0.5671 0.4741 0.4536 0.043 Uiso 1 calc R . .
Cl Cl 0.74408(7) 0.41036(4) 0.16989(3) 0.05991(19) Uani 1 d . . .
O3 O 0.8015(3) 0.34807(13) 0.16201(11) 0.0869(8) Uani 1 d . . .
O41 O 0.7000(7) 0.4222(3) 0.2260(2) 0.1011(19) Uani 0.60 d P A 1
O51 O 0.8196(8) 0.4635(5) 0.1532(4) 0.130(3) Uani 0.60 d P A 1
O61 O 0.6449(5) 0.4109(3) 0.1290(3) 0.1022(17) Uani 0.60 d P A 1
O42 O 0.8011(11) 0.4287(5) 0.2236(4) 0.115(3) Uani 0.40 d P A 2
O52 O 0.7700(11) 0.4527(5) 0.1263(5) 0.105(3) Uani 0.40 d P A 2
O62 O 0.6154(8) 0.4034(4) 0.1824(5) 0.118(3) Uani 0.40 d P A 2

loop_
_atom_site_aniso_label
_atom_site_aniso_U_11
_atom_site_aniso_U_22
_atom_site_aniso_U_33
_atom_site_aniso_U_23
_atom_site_aniso_U_13
_atom_site_aniso_U_12
Fe 0.02877(14) 0.03316(15) 0.02336(14) 0.00206(12) 0.00071(12) 0.00006(12)
N1 0.0318(9) 0.0406(10) 0.0291(9) 0.0037(8) 0.0032(7) -0.0023(7)
C1 0.0399(12) 0.0471(13) 0.0345(11) 0.0023(10) 0.0025(10) -0.0019(10)
N5 0.0395(11) 0.0523(11) 0.0372(10) 0.0053(9) 0.0029(9) -0.0033(9)
C2 0.0361(12) 0.0568(16) 0.0526(15) 0.0039(12) 0.0041(11) 0.0046(11)
C3 0.0307(10) 0.0348(11) 0.0232(9) 0.0021(8) 0.0014(8) -0.0027(8)
C4 0.0262(10) 0.0455(12) 0.0357(11) -0.0001(10) 0.0014(9) 0.0026(9)
C5 0.0364(11) 0.0368(11) 0.0224(9) 0.0057(8) -0.0001(9) -0.0008(9)
N2 0.0287(9) 0.0317(9) 0.0255(8) 0.0033(7) 0.0022(7) 0.0010(7)
C6 0.0399(12) 0.0383(11) 0.0231(9) -0.0028(8) -0.0002(9) 0.0024(9)
N6 0.0450(11) 0.0377(10) 0.0246(9) -0.0010(7) 0.0010(8) -0.0012(8)
C7 0.0421(13) 0.0510(14) 0.0347(12) 0.0028(10) -0.0062(10) -0.0035(11)
C8 0.0629(16) 0.0470(14) 0.0332(12) 0.0005(11) -0.0030(11) 0.0020(12)
C9 0.0427(13) 0.0392(12) 0.0338(11) 0.0005(10) 0.0049(10) 0.0038(10)
N3 0.0350(9) 0.0370(9) 0.0300(9) 0.0000(8) 0.0029(8) -0.0024(8)
C10 0.0335(11) 0.0343(11) 0.0396(12) -0.0020(9) 0.0043(10) -0.0025(9)
C11 0.0484(15) 0.0549(16) 0.0513(15) 0.0009(12) 0.0047(12) -0.0037(12)
N7 0.0417(12) 0.0462(11) 0.0444(11) 0.0065(9) 0.0111(10) 0.0034(9)
C12 0.0384(13) 0.0583(16) 0.0505(14) -0.0002(12) 0.0002(11) 0.0006(12)
C13 0.0371(11) 0.0381(11) 0.0309(11) -0.0017(9) -0.0025(9) -0.0037(9)
C14 0.0464(14) 0.0521(14) 0.0385(12) -0.0010(11) -0.0031(11) 0.0017(12)
N8 0.0583(14) 0.0516(12) 0.0494(13) -0.0040(10) -0.0002(11) 0.0005(11)
C15 0.0456(14) 0.0514(14) 0.0392(12) -0.0017(11) 0.0013(11) -0.0039(12)
N4 0.0347(9) 0.0410(10) 0.0300(9) 0.0020(8) 0.0001(8) 0.0026(8)
O1 0.0404(8) 0.0438(9) 0.0321(8) 0.0005(7) -0.0043(7) -0.0041(7)
O2 0.0444(9) 0.0414(8) 0.0338(8) 0.0027(7) -0.0034(7) -0.0014(7)
C16 0.0302(10) 0.0326(10) 0.0293(10) 0.0028(8) 0.0047(8) -0.0013(8)
C17 0.0621(17) 0.0477(14) 0.0409(13) 0.0053(11) -0.0083(12) 0.0002(12)
C18 0.0358(11) 0.0371(11) 0.0306(10) 0.0010(9) -0.0004(9) 0.0003(9)
C19 0.0530(15) 0.0549(15) 0.0485(15) 0.0011(12) 0.0010(13) -0.0005(13)
C20 0.0627(18) 0.0618(17) 0.0588(18) -0.0007(14) -0.0001(16) 0.0028(15)
C21 0.0619(18) 0.0622(17) 0.0543(17) 0.0011(14) 0.0014(14) -0.0003(14)
C22 0.0551(16) 0.0541(15) 0.0485(15) 0.0024(12) -0.0002(13) 0.0012(13)
C23 0.0406(13) 0.0399(12) 0.0365(12) -0.0002(10) -0.0005(10) 0.0012(10)
Cl 0.0633(4) 0.0650(4) 0.0515(4) -0.0057(3) 0.0018(3) 0.0032(4)
O3 0.109(2) 0.0900(18) 0.0614(14) -0.0021(13) -0.0009(14) 0.0179(15)
O41 0.138(5) 0.111(4) 0.055(3) 0.004(2) 0.039(3) 0.041(4)
O51 0.112(6) 0.123(6) 0.156(8) 0.008(5) -0.025(5) -0.027(4)
O61 0.091(3) 0.101(4) 0.114(4) -0.019(3) -0.042(3) 0.023(3)
O42 0.148(8) 0.118(6) 0.078(5) -0.045(5) 0.006(6) -0.024(6)
O52 0.127(9) 0.076(5) 0.110(8) 0.037(5) 0.030(6) -0.007(5)
O62 0.108(6) 0.126(7) 0.118(7) -0.036(6) 0.002(6) -0.019(5)

loop_
_atom_type_symbol
_atom_type_description
_atom_type_scat_dispersion_real
_atom_type_scat_dispersion_imag
_atom_type_scat_source
C C 0.0033 0.0016 'International Tables Vol C Tables 4.2.6.8 and 6.1.1.4'
H H 0.0000 0.0000 'International Tables Vol C Tables 4.2.6.8 and 6.1.1.4'
N N 0.0061 0.0033 'International Tables Vol C Tables 4.2.6.8 and 6.1.1.4'
O O 0.0106 0.0060 'International Tables Vol C Tables 4.2.6.8 and 6.1.1.4'
Cl Cl 0.1484 0.1585 'International Tables Vol C Tables 4.2.6.8 and 6.1.1.4'
Fe Fe 0.3463 0.8444 'International Tables Vol C Tables 4.2.6.8 and 6.1.1.4'

loop_
_geom_angle_atom_site_label_1
_geom_angle_atom_site_label_2
_geom_angle_atom_site_label_3
_geom_angle
_geom_angle_site_symmetry_1
_geom_angle_site_symmetry_3
_geom_angle_publ_flag
N2 Fe N4 116.64(7) . . ?
N2 Fe N3 84.29(7) . . ?
N4 Fe N3 84.44(7) . . ?
N2 Fe O1 145.55(6) . . ?
N4 Fe O1 97.81(7) . . ?
N3 Fe O1 99.79(7) . . ?
N2 Fe N1 86.21(7) . . ?
N4 Fe N1 94.28(7) . . ?
N3 Fe N1 168.63(7) . . ?
O1 Fe N1 91.58(7) . . ?
N2 Fe O2 87.66(6) . . ?
N4 Fe O2 155.59(6) . . ?
N3 Fe O2 96.58(6) . . ?
O1 Fe O2 57.91(6) . . ?
N1 Fe O2 89.26(6) . . ?
C1 N1 C3 106.58(18) . . ?
C1 N1 Fe 125.67(16) . . ?
C3 N1 Fe 126.59(13) . . ?
N5 C1 N1 109.9(2) . . ?
N5 C1 H1 125.0 . . ?
N1 C1 H1 125.0 . . ?
C1 N5 C2 109.1(2) . . ?
C1 N5 H5A 125.5 . . ?
C2 N5 H5A 125.5 . . ?
N5 C2 C3 105.5(2) . . ?
N5 C2 H2 127.2 . . ?
C3 C2 H2 127.2 . . ?
C2 C3 N1 108.91(19) . . ?
C2 C3 C4 130.1(2) . . ?
N1 C3 C4 120.97(18) . . ?
C5 C4 C3 115.24(18) . . ?
C5 C4 H4A 108.5 . . ?
C3 C4 H4A 108.5 . . ?
C5 C4 H4B 108.5 . . ?
C3 C4 H4B 108.5 . . ?
H4A C4 H4B 107.5 . . ?
C7 C5 N2 109.7(2) . . ?
C7 C5 C4 131.0(2) . . ?
N2 C5 C4 119.13(18) . . ?
C6 N2 C5 105.18(17) . . ?
C6 N2 Fe 124.43(14) . . ?
C5 N2 Fe 129.05(13) . . ?
N2 C6 N6 109.91(19) . . ?
N2 C6 C8 126.5(2) . . ?
N6 C6 C8 123.46(19) . . ?
C6 N6 C7 109.13(18) . . ?
C6 N6 H6A 125.4 . . ?
C7 N6 H6A 125.4 . . ?
C5 C7 N6 106.0(2) . . ?
C5 C7 H7 127.0 . . ?
N6 C7 H7 127.0 . . ?
C6 C8 C9 114.0(2) . . ?
C6 C8 H8B 108.7 . . ?
C9 C8 H8B 108.7 . . ?
C6 C8 H8C 108.7 . . ?
C9 C8 H8C 108.7 . . ?
H8B C8 H8C 107.6 . . ?
N3 C9 N7 109.0(2) . . ?
N3 C9 C8 123.3(2) . . ?
N7 C9 C8 127.5(2) . . ?
C9 N3 C10 106.27(19) . . ?
C9 N3 Fe 125.52(16) . . ?
C10 N3 Fe 127.75(15) . . ?
C11 C10 N3 109.6(2) . . ?
C11 C10 C12 129.3(2) . . ?
N3 C10 C12 121.1(2) . . ?
N7 C11 C10 106.2(2) . . ?
N7 C11 H11 126.9 . . ?
C10 C11 H11 126.9 . . ?
C9 N7 C11 108.9(2) . . ?
C9 N7 H7A 125.5 . . ?
C11 N7 H7A 125.5 . . ?
C10 C12 C13 113.1(2) . . ?
C10 C12 H12A 109.0 . . ?
C13 C12 H12A 109.0 . . ?
C10 C12 H12B 109.0 . . ?
C13 C12 H12B 109.0 . . ?
H12A C12 H12B 107.8 . . ?
C14 C13 N4 110.1(2) . . ?
C14 C13 C12 130.9(2) . . ?
N4 C13 C12 118.99(19) . . ?
C13 C14 N8 106.3(2) . . ?
C13 C14 H14 126.8 . . ?
N8 C14 H14 126.8 . . ?
C15 N8 C14 106.2(2) . . ?
C15 N8 H8A 126.9 . . ?
C14 N8 H8A 126.9 . . ?
N8 C15 N4 115.3(2) . . ?
N8 C15 H15 122.4 . . ?
N4 C15 H15 122.4 . . ?
C15 N4 C13 102.03(19) . . ?
C15 N4 Fe 128.92(17) . . ?
C13 N4 Fe 128.10(14) . . ?
C16 O1 Fe 95.11(13) . . ?
C16 O2 Fe 87.66(12) . . ?
O2 C16 O1 119.19(19) . . ?
O2 C16 C17 121.0(2) . . ?
O1 C16 C17 119.8(2) . . ?
C18 C17 C16 114.0(2) . . ?
C18 C17 H17A 108.8 . . ?
C16 C17 H17A 108.8 . . ?
C18 C17 H17B 108.8 . . ?
C16 C17 H17B 108.8 . . ?
H17A C17 H17B 107.7 . . ?
C19 C18 C23 119.8(2) . . ?
C19 C18 C17 120.0(2) . . ?
C23 C18 C17 120.0(2) . . ?
C18 C19 C20 120.1(3) . . ?
C18 C19 H19 119.9 . . ?
C20 C19 H19 119.9 . . ?
C19 C20 C21 119.9(3) . . ?
C19 C20 H20 120.0 . . ?
C21 C20 H20 120.0 . . ?
C22 C21 C20 119.8(3) . . ?
C22 C21 H21 120.1 . . ?
C20 C21 H21 120.1 . . ?
C23 C22 C21 120.0(3) . . ?
C23 C22 H22 120.0 . . ?
C21 C22 H22 120.0 . . ?
C22 C23 C18 120.3(2) . . ?
C22 C23 H23 119.9 . . ?
C18 C23 H23 119.9 . . ?
O52 Cl O41 130.0(5) . . ?
O52 Cl O51 35.7(5) . . ?
O41 Cl O51 108.5(5) . . ?
O52 Cl O42 112.2(6) . . ?
O41 Cl O42 46.5(4) . . ?
O51 Cl O42 77.1(5) . . ?
O52 Cl O3 112.6(5) . . ?
O41 Cl O3 115.0(2) . . ?
O51 Cl O3 113.0(4) . . ?
O42 Cl O3 98.6(4) . . ?
O52 Cl O61 70.8(5) . . ?
O41 Cl O61 109.9(4) . . ?
O51 Cl O61 105.0(4) . . ?
O42 Cl O61 153.0(5) . . ?
O3 Cl O61 104.9(2) . . ?
O52 Cl O62 114.5(7) . . ?
O41 Cl O62 59.9(5) . . ?
O51 Cl O62 134.3(6) . . ?
O42 Cl O62 106.3(6) . . ?
O3 Cl O62 111.4(4) . . ?
O61 Cl O62 52.6(4) . . ?

loop_
_geom_bond_atom_site_label_1
_geom_bond_atom_site_label_2
_geom_bond_distance
_geom_bond_site_symmetry_2
_geom_bond_publ_flag
Fe N2 2.1023(17) . ?
Fe N4 2.1064(19) . ?
Fe N3 2.1367(18) . ?
Fe O1 2.1634(16) . ?
Fe N1 2.1762(18) . ?
Fe O2 2.3259(16) . ?
N1 C1 1.328(3) . ?
N1 C3 1.370(3) . ?
C1 N5 1.328(3) . ?
C1 H1 0.9300 . ?
N5 C2 1.363(3) . ?
N5 H5A 0.8600 . ?
C2 C3 1.366(3) . ?
C2 H2 0.9300 . ?
C3 C4 1.500(3) . ?
C4 C5 1.499(3) . ?
C4 H4A 0.9700 . ?
C4 H4B 0.9700 . ?
C5 C7 1.347(3) . ?
C5 N2 1.394(3) . ?
N2 C6 1.337(3) . ?
C6 N6 1.341(3) . ?
C6 C8 1.460(3) . ?
N6 C7 1.359(3) . ?
N6 H6A 0.8600 . ?
C7 H7 0.9300 . ?
C8 C9 1.508(4) . ?
C8 H8B 0.9700 . ?
C8 H8C 0.9700 . ?
C9 N3 1.344(3) . ?
C9 N7 1.348(3) . ?
N3 C10 1.369(3) . ?
C10 C11 1.356(3) . ?
C10 C12 1.486(3) . ?
C11 N7 1.355(3) . ?
C11 H11 0.9300 . ?
N7 H7A 0.8600 . ?
C12 C13 1.522(3) . ?
C12 H12A 0.9700 . ?
C12 H12B 0.9700 . ?
C13 C14 1.341(3) . ?
C13 N4 1.407(3) . ?
C14 N8 1.376(3) . ?
C14 H14 0.9300 . ?
N8 C15 1.302(3) . ?
N8 H8A 0.8600 . ?
C15 N4 1.316(3) . ?
C15 H15 0.9300 . ?
O1 C16 1.263(3) . ?
O2 C16 1.262(3) . ?
C16 C17 1.496(3) . ?
C17 C18 1.485(3) . ?
C17 H17A 0.9700 . ?
C17 H17B 0.9700 . ?
C18 C19 1.391(4) . ?
C18 C23 1.392(3) . ?
C19 C20 1.395(4) . ?
C19 H19 0.9300 . ?
C20 C21 1.397(4) . ?
C20 H20 0.9300 . ?
C21 C22 1.394(4) . ?
C21 H21 0.9300 . ?
C22 C23 1.391(4) . ?
C22 H22 0.9300 . ?
C23 H23 0.9300 . ?
Cl O52 1.347(9) . ?
Cl O41 1.390(4) . ?
Cl O51 1.411(8) . ?
Cl O42 1.425(8) . ?
Cl O3 1.425(3) . ?
Cl O61 1.428(5) . ?
Cl O62 1.438(9) . ?

loop_
_geom_hbond_atom_site_label_D
_geom_hbond_atom_site_label_H
_geom_hbond_atom_site_label_A
_geom_hbond_distance_DH
_geom_hbond_distance_HA
_geom_hbond_distance_DA
_geom_hbond_angle_DHA
_geom_hbond_site_symmetry_A
N5 H5A O1 0.86 2.03 2.791(3) 146.4 8_656
N6 H6A O3 0.86 2.13 2.936(3) 156.8 7_566
N7 H7A O2 0.86 2.41 2.993(2) 125.3 2_456
N8 H8A O42 0.86 2.08 2.861(8) 150.8 6_755
N8 H8A O51 0.86 2.37 3.198(9) 162.8 6_755
